data_4064596
loop_
_publ_author_name
'Weng, Zhiqiang'
'Lee, Richmond'
'Jia, Weiguo'
'Yuan, Yaofeng'
'Wang, Wenfeng'
'Feng, Xue'
'Huang, Kuo-Wei'

_publ_section_title
;
 Cooperative Effect of Silver in Copper-Catalyzed Trifluoromethylation of
 Aryl Iodides Using Me3SiCF3
;
_journal_issue 11
_journal_name_full Organometallics
_journal_page_first 3229
_journal_paper_doi 10.1021/om200204y
_journal_volume 30
_journal_year 2011
_chemical_formula_sum 'C60 H52 Ag2 F6 N4 O2.5'
_chemical_formula_weight 1198.80
_chemical_name_systematic
; 
 ? 
;
_space_group_IT_number 15
_symmetry_cell_setting monoclinic
_symmetry_space_group_name_Hall '-C 2yc'
_symmetry_space_group_name_H-M 'C 1 2/c 1'
_atom_sites_solution_hydrogens geom
_atom_sites_solution_primary direct
_atom_sites_solution_secondary difmap
_audit_creation_method SHELXL-97
_cell_angle_alpha 90.00
_cell_angle_beta 94.7910(10)
_cell_angle_gamma 90.00
_cell_formula_units_Z 8
_cell_length_a 29.1203(13)
_cell_length_b 13.5963(6)
_cell_length_c 27.2538(12)
_cell_measurement_temperature 223(2)
_cell_volume 10752.8(8)
_computing_cell_refinement 'SMART (Bruker, 2000)'
_computing_data_collection 'SMART (Bruker, 2000)'
_computing_data_reduction 'SMART (Bruker, 2000)'
_computing_molecular_graphics 'SHELXTL (Bruker, 2000)'
_computing_publication_material 'SHELXTL (Bruker, 2000)'
_computing_structure_refinement 'SHELXL-97 (Sheldrick, 1997)'
_computing_structure_solution 'SHELXS-97 (Sheldrick, 1990)'
_diffrn_ambient_temperature 223(2)
_diffrn_measured_fraction_theta_full 0.998
_diffrn_measured_fraction_theta_max 0.998
_diffrn_measurement_device_type 'Bruker AXS SMART CCD'
_diffrn_measurement_method 'phi and omega scans'
_diffrn_radiation_monochromator graphite
_diffrn_radiation_source 'fine-focus sealed tube'
_diffrn_radiation_type MoK\a
_diffrn_radiation_wavelength 0.71073
_diffrn_reflns_av_R_equivalents 0.0831
_diffrn_reflns_av_sigmaI/netI 0.0997
_diffrn_reflns_limit_h_max 37
_diffrn_reflns_limit_h_min -28
_diffrn_reflns_limit_k_max 17
_diffrn_reflns_limit_k_min -17
_diffrn_reflns_limit_l_max 34
_diffrn_reflns_limit_l_min -35
_diffrn_reflns_number 37760
_diffrn_reflns_theta_full 27.50
_diffrn_reflns_theta_max 27.50
_diffrn_reflns_theta_min 1.40
_exptl_absorpt_coefficient_mu 0.797
_exptl_absorpt_correction_T_max 0.9688
_exptl_absorpt_correction_T_min 0.6914
_exptl_absorpt_correction_type empirical
_exptl_absorpt_process_details 'SADABS (Sheldrick, 2001)'
_exptl_crystal_colour Colourless
_exptl_crystal_density_diffrn 1.481
_exptl_crystal_density_method 'not measured'
_exptl_crystal_description Needle
_exptl_crystal_F_000 4864
_exptl_crystal_size_max 0.50
_exptl_crystal_size_mid 0.06
_exptl_crystal_size_min 0.04
_refine_diff_density_max 1.372
_refine_diff_density_min -0.606
_refine_diff_density_rms 0.111
_refine_ls_extinction_method none
_refine_ls_goodness_of_fit_ref 0.951
_refine_ls_hydrogen_treatment constr
_refine_ls_matrix_type full
_refine_ls_number_parameters 694
_refine_ls_number_reflns 12333
_refine_ls_number_restraints 350
_refine_ls_restrained_S_all 0.955
_refine_ls_R_factor_all 0.1481
_refine_ls_R_factor_gt 0.0718
_refine_ls_shift/su_max 0.002
_refine_ls_shift/su_mean 0.000
_refine_ls_structure_factor_coef Fsqd
_refine_ls_weighting_details 'calc w=1/[\s^2^(Fo^2^)+(0.1029P)^2^+0.0000P] where P=(Fo^2^+2Fc^2^)/3'
_refine_ls_weighting_scheme calc
_refine_ls_wR_factor_gt 0.1761
_refine_ls_wR_factor_ref 0.2100
_reflns_number_gt 6182
_reflns_number_total 12333
_reflns_threshold_expression >2sigma(I)
_cod_data_source_file om200204y_si_002.cif
_cod_data_source_block 9267
_cod_depositor_comments
;
The following automatic conversions were performed:

'_symmetry_cell_setting' value 'Monoclinic' changed to 'monoclinic'
according to /home/saulius/struct/CIF-dictionaries/cif_core.dic
dictionary named 'cif_core.dic' version 2.4.1 from
2010-06-29.

'_exptl_absorpt_correction_type' value 'Empirical'
changed to 'empirical' according to
/home/saulius/struct/CIF-dictionaries/cif_core.dic dictionary named
'cif_core.dic' version 2.4.1 from 2010-06-29.

Automatic conversion script
Id: cif_fix_values 1715 2011-07-08 13:25:40Z adriana 
;
_cod_original_sg_symbol_H-M C2/c
_cod_original_formula_sum 'C60 H52 Ag2 F6 N4 O2.50'
_cod_database_code 4064596

loop_
_symmetry_equiv_pos_as_xyz
'x, y, z'
'-x, y, -z+1/2'
'x+1/2, y+1/2, z'
'-x+1/2, y+1/2, -z+1/2'
'-x, -y, -z'
'x, -y, z-1/2'
'-x+1/2, -y+1/2, -z'
'x+1/2, -y+1/2, z-1/2'

loop_
_atom_site_label
_atom_site_type_symbol
_atom_site_fract_x
_atom_site_fract_y
_atom_site_fract_z
_atom_site_U_iso_or_equiv
_atom_site_adp_type
_atom_site_occupancy
_atom_site_symmetry_multiplicity
_atom_site_calc_flag
_atom_site_refinement_flags
Ag1 Ag 0.315226(18) 0.38615(3) 1.083427(19) 0.05522(18) Uani 1 1 d .
N1 N 0.32450(16) 0.3715(3) 0.99747(19) 0.0429(12) Uani 1 1 d .
N2 N 0.24507(16) 0.3816(3) 1.04096(18) 0.0417(11) Uani 1 1 d .
C1 C 0.3632(2) 0.3672(4) 0.9764(3) 0.0493(16) Uani 1 1 d .
H1 H 0.3908 0.3726 0.9968 0.059 Uiso 1 1 calc R
C2 C 0.3666(2) 0.3554(4) 0.9263(2) 0.0468(15) Uani 1 1 d .
H2 H 0.3957 0.3513 0.9139 0.056 Uiso 1 1 calc R
C3 C 0.32674(19) 0.3497(4) 0.8943(2) 0.0415(14) Uani 1 1 d .
C4 C 0.28365(18) 0.3575(4) 0.9168(2) 0.0377(13) Uani 1 1 d .
C5 C 0.23990(19) 0.3526(4) 0.8886(2) 0.0448(14) Uani 1 1 d .
H5 H 0.2390 0.3422 0.8544 0.054 Uiso 1 1 calc R
C6 C 0.19989(19) 0.3626(4) 0.9099(2) 0.0415(14) Uani 1 1 d .
H6 H 0.1719 0.3632 0.8899 0.050 Uiso 1 1 calc R
C7 C 0.19919(19) 0.3722(4) 0.9623(2) 0.0400(13) Uani 1 1 d .
C8 C 0.1580(2) 0.3834(4) 0.9868(2) 0.0412(14) Uani 1 1 d .
C9 C 0.1624(2) 0.3927(4) 1.0370(2) 0.0458(15) Uani 1 1 d .
H9 H 0.1359 0.4010 1.0540 0.055 Uiso 1 1 calc R
C10 C 0.2059(2) 0.3900(4) 1.0632(2) 0.0457(14) Uani 1 1 d .
H10 H 0.2076 0.3942 1.0977 0.055 Uiso 1 1 calc R
C11 C 0.28489(18) 0.3674(3) 0.9679(2) 0.0361(13) Uani 1 1 d .
C12 C 0.24194(19) 0.3739(3) 0.9911(2) 0.0365(13) Uani 1 1 d .
C13 C 0.3307(2) 0.3369(4) 0.8417(2) 0.0448(14) Uani 1 1 d D
C14 C 0.3590(2) 0.2633(4) 0.8253(3) 0.0585(18) Uani 1 1 d D
H14 H 0.3739 0.2192 0.8480 0.070 Uiso 1 1 calc R
C15 C 0.3651(2) 0.2551(5) 0.7752(3) 0.065(2) Uani 1 1 d D
H15 H 0.3841 0.2049 0.7644 0.078 Uiso 1 1 calc R
C16 C 0.3443(2) 0.3183(5) 0.7416(3) 0.068(2) Uani 1 1 d D
H16 H 0.3493 0.3127 0.7081 0.081 Uiso 1 1 calc R
C17 C 0.3160(2) 0.3899(5) 0.7571(2) 0.0627(19) Uani 1 1 d D
H17 H 0.3007 0.4326 0.7341 0.075 Uiso 1 1 calc R
C18 C 0.3097(2) 0.3999(4) 0.8068(2) 0.0491(15) Uani 1 1 d D
H18 H 0.2908 0.4507 0.8170 0.059 Uiso 1 1 calc R
C19 C 0.11109(18) 0.3885(4) 0.9609(2) 0.0422(14) Uani 1 1 d D
C20 C 0.09526(19) 0.3174(4) 0.9267(2) 0.0524(16) Uani 1 1 d D
H20 H 0.1142 0.2641 0.9198 0.063 Uiso 1 1 calc R
C21 C 0.0511(2) 0.3256(5) 0.9028(3) 0.065(2) Uani 1 1 d D
H21 H 0.0404 0.2775 0.8799 0.078 Uiso 1 1 calc R
C22 C 0.0234(2) 0.4033(6) 0.9124(3) 0.069(2) Uani 1 1 d D
H22 H -0.0059 0.4096 0.8954 0.083 Uiso 1 1 calc R
C23 C 0.0384(2) 0.4718(5) 0.9468(3) 0.066(2) Uani 1 1 d D
H23 H 0.0188 0.5237 0.9542 0.079 Uiso 1 1 calc R
C24 C 0.08232(19) 0.4660(4) 0.9711(2) 0.0506(16) Uani 1 1 d D
H24 H 0.0924 0.5142 0.9943 0.061 Uiso 1 1 calc R
C25 C 0.3617(2) 0.3931(4) 1.1462(2) 0.0518(16) Uani 1 1 d D
F1 F 0.40689(14) 0.3978(4) 1.13731(18) 0.0915(14) Uani 1 1 d D
F2 F 0.35735(17) 0.4712(3) 1.17602(16) 0.0974(16) Uani 1 1 d D
F3 F 0.36173(17) 0.3153(4) 1.17733(16) 0.0987(16) Uani 1 1 d D
Ag2 Ag 0.183464(18) 0.37507(3) 0.54814(2) 0.0594(2) Uani 1 1 d .
N3 N 0.26392(16) 0.3752(3) 0.54465(18) 0.0421(11) Uani 1 1 d .
N4 N 0.19864(16) 0.3699(3) 0.4672(2) 0.0449(12) Uani 1 1 d .
C26 C 0.2954(2) 0.3782(4) 0.5822(2) 0.0471(15) Uani 1 1 d .
H26 H 0.2853 0.3810 0.6141 0.056 Uiso 1 1 calc R
C27 C 0.3429(2) 0.3774(4) 0.5777(3) 0.0511(16) Uani 1 1 d .
H27 H 0.3639 0.3792 0.6058 0.061 Uiso 1 1 calc R
C28 C 0.3584(2) 0.3739(4) 0.5310(2) 0.0412(13) Uani 1 1 d .
C29 C 0.32564(19) 0.3775(4) 0.4896(2) 0.0393(13) Uani 1 1 d .
C30 C 0.33796(19) 0.3840(4) 0.4402(2) 0.0419(14) Uani 1 1 d .
H30 H 0.3692 0.3888 0.4341 0.050 Uiso 1 1 calc R
C31 C 0.30564(19) 0.3835(4) 0.4023(2) 0.0422(14) Uani 1 1 d .
H31 H 0.3148 0.3892 0.3702 0.051 Uiso 1 1 calc R
C32 C 0.25744(19) 0.3745(4) 0.4090(2) 0.0383(13) Uani 1 1 d .
C33 C 0.2228(2) 0.3695(4) 0.3689(2) 0.0441(14) Uani 1 1 d .
C34 C 0.1776(2) 0.3668(4) 0.3805(3) 0.0496(16) Uani 1 1 d .
H34 H 0.1537 0.3645 0.3552 0.060 Uiso 1 1 calc R
C35 C 0.1673(2) 0.3676(4) 0.4291(3) 0.0489(16) Uani 1 1 d .
H35 H 0.1361 0.3665 0.4354 0.059 Uiso 1 1 calc R
C36 C 0.2786(2) 0.3756(4) 0.4984(2) 0.0382(13) Uani 1 1 d .
C37 C 0.24421(19) 0.3729(4) 0.4572(2) 0.0385(13) Uani 1 1 d .
C38 C 0.40872(19) 0.3628(4) 0.5256(2) 0.0454(15) Uani 1 1 d D
C39 C 0.4413(2) 0.4256(5) 0.5491(2) 0.0628(19) Uani 1 1 d D
H39 H 0.4320 0.4786 0.5680 0.075 Uiso 1 1 calc R
C40 C 0.4883(2) 0.4090(6) 0.5441(3) 0.081(3) Uani 1 1 d D
H40 H 0.5105 0.4515 0.5594 0.097 Uiso 1 1 calc R
C41 C 0.5016(3) 0.3313(7) 0.5171(3) 0.094(3) Uani 1 1 d D
H41 H 0.5332 0.3209 0.5141 0.113 Uiso 1 1 calc R
C42 C 0.4700(2) 0.2680(6) 0.4943(3) 0.080(2) Uani 1 1 d D
H42 H 0.4798 0.2141 0.4763 0.095 Uiso 1 1 calc R
C43 C 0.4233(2) 0.2843(5) 0.4981(2) 0.0592(18) Uani 1 1 d D
H43 H 0.4014 0.2421 0.4819 0.071 Uiso 1 1 calc R
C44 C 0.2336(2) 0.3666(5) 0.3163(2) 0.0539(17) Uani 1 1 d D
C45 C 0.2659(2) 0.2989(5) 0.3006(2) 0.0586(18) Uani 1 1 d D
H45 H 0.2809 0.2551 0.3233 0.070 Uiso 1 1 calc R
C46 C 0.2757(3) 0.2967(6) 0.2514(3) 0.082(2) Uani 1 1 d D
H46 H 0.2975 0.2518 0.2411 0.098 Uiso 1 1 calc R
C47 C 0.2539(3) 0.3591(7) 0.2186(3) 0.091(3) Uani 1 1 d D
H47 H 0.2608 0.3574 0.1855 0.110 Uiso 1 1 calc R
C48 C 0.2223(3) 0.4242(7) 0.2329(3) 0.089(3) Uani 1 1 d D
H48 H 0.2075 0.4665 0.2094 0.106 Uiso 1 1 calc R
C49 C 0.2110(2) 0.4300(5) 0.2826(2) 0.0638(19) Uani 1 1 d D
H49 H 0.1890 0.4752 0.2922 0.077 Uiso 1 1 calc R
C50 C 0.1392(2) 0.3891(4) 0.6043(2) 0.0554(17) Uani 1 1 d D
F4 F 0.1344(3) 0.3147(4) 0.6339(2) 0.167(3) Uani 1 1 d DU
F5 F 0.1485(2) 0.4628(5) 0.6354(2) 0.163(3) Uani 1 1 d DU
F6 F 0.09564(17) 0.4130(6) 0.5920(2) 0.154(3) Uani 1 1 d DU
O1S O 0.5668(3) 0.5442(6) 0.6326(3) 0.146(3) Uani 1 1 d D
C1S C 0.5888(4) 0.5405(12) 0.6806(5) 0.180(7) Uani 1 1 d DU
H1S1 H 0.5966 0.4723 0.6895 0.216 Uiso 1 1 calc R
H1S2 H 0.6174 0.5788 0.6821 0.216 Uiso 1 1 calc R
C2S C 0.5591(5) 0.5794(12) 0.7131(4) 0.188(7) Uani 1 1 d DU
H2S1 H 0.5758 0.6228 0.7371 0.225 Uiso 1 1 calc R
H2S2 H 0.5445 0.5266 0.7308 0.225 Uiso 1 1 calc R
C3S C 0.5247(4) 0.6342(9) 0.6827(4) 0.147(5) Uani 1 1 d DU
H3S1 H 0.4937 0.6098 0.6875 0.176 Uiso 1 1 calc R
H3S2 H 0.5262 0.7042 0.6913 0.176 Uiso 1 1 calc R
C4S C 0.5347(4) 0.6206(9) 0.6337(4) 0.143(5) Uani 1 1 d DU
H4S1 H 0.5474 0.6812 0.6208 0.172 Uiso 1 1 calc R
H4S2 H 0.5065 0.6037 0.6132 0.172 Uiso 1 1 calc R
O2S O 0.0735(2) 0.7540(6) 0.8419(3) 0.119(2) Uani 1 1 d D
C5S C 0.0478(3) 0.6865(8) 0.8678(4) 0.118(4) Uani 1 1 d DU
H5S1 H 0.0520 0.7000 0.9032 0.141 Uiso 1 1 calc R
H5S2 H 0.0582 0.6193 0.8621 0.141 Uiso 1 1 calc R
C6S C -0.0002(3) 0.6967(10) 0.8504(5) 0.146(5) Uani 1 1 d DU
H6S1 H -0.0196 0.6935 0.8781 0.176 Uiso 1 1 calc R
H6S2 H -0.0095 0.6440 0.8271 0.176 Uiso 1 1 calc R
C7S C -0.0048(3) 0.7927(12) 0.8262(5) 0.174(7) Uani 1 1 d DU
H7S1 H -0.0224 0.7868 0.7941 0.208 Uiso 1 1 calc R
H7S2 H -0.0206 0.8393 0.8464 0.208 Uiso 1 1 calc R
C8S C 0.0423(3) 0.8257(8) 0.8203(4) 0.112(3) Uani 1 1 d DU
H8S1 H 0.0468 0.8333 0.7852 0.134 Uiso 1 1 calc R
H8S2 H 0.0479 0.8895 0.8365 0.134 Uiso 1 1 calc R
O3S O 0.0914(6) 0.5140(10) 0.7812(6) 0.125(5) Uani 0.50 1 d PD
C9S C 0.1034(7) 0.4219(14) 0.7976(6) 0.145(11) Uani 0.50 1 d PDU
H9S1 H 0.1368 0.4127 0.7981 0.173 Uiso 0.50 1 calc PR
H9S2 H 0.0942 0.4120 0.8310 0.173 Uiso 0.50 1 calc PR
C10S C 0.0808(9) 0.3566(10) 0.7655(9) 0.158(12) Uani 0.50 1 d PDU
H10A H 0.1015 0.3025 0.7585 0.189 Uiso 0.50 1 calc PR
H10B H 0.0541 0.3290 0.7803 0.189 Uiso 0.50 1 calc PR
C11S C 0.0665(7) 0.4041(14) 0.7227(5) 0.123(9) Uani 0.50 1 d PDU
H11A H 0.0338 0.3910 0.7133 0.148 Uiso 0.50 1 calc PR
H11B H 0.0847 0.3835 0.6958 0.148 Uiso 0.50 1 calc PR
C12S C 0.0737(8) 0.5030(11) 0.7337(7) 0.124(9) Uani 0.50 1 d PDU
H12A H 0.0950 0.5311 0.7115 0.148 Uiso 0.50 1 calc PR
H12B H 0.0444 0.5387 0.7287 0.148 Uiso 0.50 1 calc PR

loop_
_atom_site_aniso_label
_atom_site_aniso_U_11
_atom_site_aniso_U_22
_atom_site_aniso_U_33
_atom_site_aniso_U_23
_atom_site_aniso_U_13
_atom_site_aniso_U_12
Ag1 0.0625(3) 0.0459(3) 0.0543(3) -0.0004(2) -0.0126(2) 0.0050(2)
N1 0.035(3) 0.041(3) 0.052(3) 0.003(2) 0.001(2) 0.003(2)
N2 0.043(3) 0.032(2) 0.049(3) 0.000(2) 0.000(2) -0.002(2)
C1 0.035(3) 0.050(4) 0.062(4) 0.001(3) -0.005(3) 0.003(3)
C2 0.037(3) 0.041(3) 0.063(4) 0.000(3) 0.008(3) 0.006(3)
C3 0.033(3) 0.034(3) 0.059(4) 0.005(3) 0.009(3) 0.002(2)
C4 0.033(3) 0.024(3) 0.056(4) 0.003(2) 0.008(3) 0.002(2)
C5 0.039(3) 0.052(3) 0.044(4) -0.003(3) 0.005(3) 0.002(3)
C6 0.031(3) 0.043(3) 0.051(4) 0.000(3) 0.004(3) -0.003(2)
C7 0.037(3) 0.030(3) 0.053(4) -0.003(3) 0.007(3) 0.005(2)
C8 0.043(3) 0.027(3) 0.054(4) 0.002(3) 0.006(3) 0.002(2)
C9 0.043(3) 0.041(3) 0.055(4) 0.001(3) 0.015(3) 0.000(3)
C10 0.052(4) 0.041(3) 0.044(4) -0.002(3) 0.003(3) 0.004(3)
C11 0.035(3) 0.027(3) 0.047(3) -0.005(2) 0.006(3) 0.002(2)
C12 0.041(3) 0.019(2) 0.051(4) -0.001(2) 0.009(3) 0.005(2)
C13 0.043(3) 0.042(3) 0.050(4) -0.003(3) 0.010(3) -0.005(3)
C14 0.050(4) 0.054(4) 0.072(5) -0.002(4) 0.011(4) -0.002(3)
C15 0.066(5) 0.064(4) 0.069(5) -0.024(4) 0.025(4) -0.001(4)
C16 0.061(5) 0.086(5) 0.059(5) -0.008(4) 0.024(4) -0.013(4)
C17 0.063(5) 0.079(5) 0.047(4) 0.003(4) 0.010(4) -0.010(4)
C18 0.044(3) 0.052(4) 0.052(4) -0.010(3) 0.008(3) -0.004(3)
C19 0.030(3) 0.043(3) 0.054(4) 0.006(3) 0.009(3) -0.003(3)
C20 0.033(3) 0.056(4) 0.069(5) 0.003(3) 0.009(3) -0.002(3)
C21 0.046(4) 0.088(5) 0.061(5) -0.001(4) 0.000(4) -0.014(4)
C22 0.031(3) 0.107(6) 0.071(5) 0.020(5) 0.007(3) 0.000(4)
C23 0.041(4) 0.079(5) 0.079(5) 0.014(4) 0.019(4) 0.014(4)
C24 0.040(3) 0.055(4) 0.058(4) 0.003(3) 0.014(3) 0.002(3)
C25 0.055(4) 0.056(4) 0.044(4) 0.000(3) 0.002(3) 0.004(3)
F1 0.051(3) 0.127(4) 0.095(3) -0.017(3) -0.001(2) -0.009(3)
F2 0.118(4) 0.098(3) 0.073(3) -0.035(3) -0.013(3) 0.028(3)
F3 0.118(4) 0.105(4) 0.070(3) 0.035(3) -0.013(3) 0.008(3)
Ag2 0.0560(3) 0.0456(3) 0.0809(4) -0.0021(3) 0.0308(3) -0.0012(2)
N3 0.044(3) 0.035(2) 0.048(3) -0.006(2) 0.007(2) -0.001(2)
N4 0.034(3) 0.038(3) 0.063(3) -0.007(2) 0.010(2) 0.000(2)
C26 0.048(4) 0.044(3) 0.050(4) -0.003(3) 0.012(3) 0.004(3)
C27 0.049(4) 0.044(3) 0.059(4) -0.006(3) -0.006(3) -0.002(3)
C28 0.042(3) 0.036(3) 0.045(3) 0.003(3) 0.001(3) 0.000(3)
C29 0.037(3) 0.028(3) 0.053(4) -0.004(3) 0.005(3) -0.002(2)
C30 0.033(3) 0.047(3) 0.046(3) 0.006(3) 0.009(3) 0.001(3)
C31 0.043(3) 0.039(3) 0.045(3) 0.001(3) 0.006(3) -0.002(3)
C32 0.040(3) 0.031(3) 0.043(3) -0.005(3) 0.003(3) -0.003(2)
C33 0.039(3) 0.036(3) 0.058(4) 0.001(3) 0.001(3) -0.004(3)
C34 0.038(3) 0.045(3) 0.064(4) -0.003(3) -0.004(3) -0.001(3)
C35 0.032(3) 0.048(4) 0.067(5) -0.007(3) 0.004(3) 0.000(3)
C36 0.046(3) 0.028(3) 0.041(3) 0.000(2) 0.002(3) 0.000(2)
C37 0.042(3) 0.025(3) 0.049(4) -0.002(2) 0.008(3) 0.003(2)
C38 0.036(3) 0.053(4) 0.046(4) 0.005(3) -0.002(3) -0.004(3)
C39 0.057(4) 0.081(5) 0.048(4) 0.007(4) -0.007(3) -0.012(4)
C40 0.053(5) 0.117(7) 0.071(6) 0.007(5) -0.010(4) -0.034(5)
C41 0.040(4) 0.176(10) 0.066(6) 0.013(6) 0.002(4) 0.009(6)
C42 0.055(5) 0.125(7) 0.059(5) 0.013(5) 0.012(4) 0.028(5)
C43 0.044(4) 0.082(5) 0.051(4) 0.003(4) 0.000(3) 0.004(4)
C44 0.042(3) 0.067(4) 0.051(4) 0.004(3) -0.007(3) -0.022(3)
C45 0.052(4) 0.069(4) 0.055(4) -0.011(4) 0.007(3) -0.005(4)
C46 0.070(5) 0.117(7) 0.059(5) -0.020(5) 0.001(4) -0.002(5)
C47 0.056(5) 0.151(9) 0.068(6) -0.012(6) 0.009(5) -0.033(6)
C48 0.077(6) 0.130(8) 0.053(5) 0.037(5) -0.030(4) -0.039(6)
C49 0.050(4) 0.077(5) 0.063(5) 0.015(4) -0.005(4) -0.010(4)
C50 0.055(4) 0.054(4) 0.060(4) -0.005(4) 0.021(3) -0.010(3)
F4 0.235(8) 0.109(4) 0.182(6) 0.067(4) 0.159(6) 0.052(5)
F5 0.199(7) 0.199(6) 0.101(4) -0.086(5) 0.084(5) -0.113(6)
F6 0.062(3) 0.289(9) 0.118(5) 0.000(5) 0.042(3) 0.037(4)
O1S 0.134(7) 0.171(8) 0.139(7) -0.035(6) 0.038(6) 0.057(6)
C1S 0.111(10) 0.271(19) 0.151(13) 0.000(13) -0.043(10) 0.091(11)
C2S 0.213(15) 0.271(17) 0.075(8) -0.012(9) -0.014(9) 0.154(14)
C3S 0.159(12) 0.176(12) 0.101(9) -0.019(8) -0.013(8) 0.090(9)
C4S 0.169(12) 0.176(13) 0.084(8) 0.015(8) 0.004(8) 0.056(10)
O2S 0.069(4) 0.156(6) 0.132(6) 0.036(5) 0.013(4) 0.013(4)
C5S 0.092(8) 0.120(8) 0.140(10) 0.028(8) 0.003(7) -0.004(7)
C6S 0.091(9) 0.176(13) 0.166(13) 0.008(10) -0.024(8) -0.022(8)
C7S 0.069(7) 0.30(2) 0.141(11) 0.073(13) -0.032(7) -0.005(10)
C8S 0.117(9) 0.128(8) 0.087(7) 0.008(6) -0.008(6) 0.010(7)
O3S 0.168(15) 0.096(10) 0.116(11) -0.060(9) 0.035(11) -0.008(10)
C9S 0.17(2) 0.16(2) 0.097(15) 0.084(15) -0.050(14) -0.122(18)
C10S 0.23(3) 0.047(10) 0.18(3) 0.002(13) -0.08(2) 0.038(14)
C11S 0.136(18) 0.20(2) 0.042(10) -0.054(13) 0.062(11) -0.074(17)
C12S 0.155(19) 0.068(11) 0.138(19) 0.082(13) -0.048(15) -0.033(12)

loop_
_atom_type_symbol
_atom_type_description
_atom_type_scat_dispersion_real
_atom_type_scat_dispersion_imag
_atom_type_scat_source
C C 0.0033 0.0016 'International Tables Vol C Tables 4.2.6.8 and 6.1.1.4'
H H 0.0000 0.0000 'International Tables Vol C Tables 4.2.6.8 and 6.1.1.4'
N N 0.0061 0.0033 'International Tables Vol C Tables 4.2.6.8 and 6.1.1.4'
F F 0.0171 0.0103 'International Tables Vol C Tables 4.2.6.8 and 6.1.1.4'
Ag Ag -0.8971 1.1015 'International Tables Vol C Tables 4.2.6.8 and 6.1.1.4'
O O 0.0106 0.0060 'International Tables Vol C Tables 4.2.6.8 and 6.1.1.4'

loop_
_geom_angle_atom_site_label_1
_geom_angle_atom_site_label_2
_geom_angle_atom_site_label_3
_geom_angle
C25 Ag1 N2 156.1(2)
C25 Ag1 N1 133.4(2)
N2 Ag1 N1 70.57(17)
C1 N1 C11 117.4(5)
C1 N1 Ag1 127.3(4)
C11 N1 Ag1 115.3(4)
C10 N2 C12 118.0(5)
C10 N2 Ag1 122.2(4)
C12 N2 Ag1 119.7(4)
N1 C1 C2 124.8(6)
C1 C2 C3 120.0(6)
C2 C3 C4 115.9(6)
C2 C3 C13 119.5(5)
C4 C3 C13 124.6(5)
C11 C4 C5 119.1(5)
C11 C4 C3 118.6(5)
C5 C4 C3 122.2(6)
C6 C5 C4 121.7(6)
C5 C6 C7 121.4(5)
C12 C7 C8 118.1(5)
C12 C7 C6 118.0(5)
C8 C7 C6 123.9(5)
C9 C8 C7 117.7(5)
C9 C8 C19 118.5(5)
C7 C8 C19 123.8(5)
C8 C9 C10 120.9(6)
N2 C10 C9 122.6(6)
N1 C11 C4 123.3(5)
N1 C11 C12 117.4(5)
C4 C11 C12 119.3(5)
N2 C12 C7 122.6(5)
N2 C12 C11 116.9(5)
C7 C12 C11 120.4(5)
C18 C13 C14 117.7(6)
C18 C13 C3 122.3(5)
C14 C13 C3 119.8(5)
C13 C14 C15 119.8(6)
C16 C15 C14 121.4(6)
C17 C16 C15 119.3(6)
C16 C17 C18 120.3(6)
C13 C18 C17 121.5(6)
C24 C19 C20 119.3(5)
C24 C19 C8 119.1(5)
C20 C19 C8 121.7(5)
C19 C20 C21 119.7(6)
C22 C21 C20 120.5(6)
C21 C22 C23 119.8(6)
C22 C23 C24 121.1(6)
C19 C24 C23 119.5(6)
F2 C25 F3 103.3(5)
F2 C25 F1 102.2(5)
F3 C25 F1 101.4(5)
F2 C25 Ag1 116.2(4)
F3 C25 Ag1 116.3(4)
F1 C25 Ag1 115.3(4)
C50 Ag2 N4 152.8(2)
C50 Ag2 N3 135.0(2)
N4 Ag2 N3 71.81(17)
C26 N3 C36 117.9(5)
C26 N3 Ag2 126.8(4)
C36 N3 Ag2 115.3(4)
C35 N4 C37 117.3(5)
C35 N4 Ag2 125.5(4)
C37 N4 Ag2 117.1(4)
N3 C26 C27 124.1(6)
C28 C27 C26 118.8(6)
C27 C28 C29 118.8(5)
C27 C28 C38 119.5(5)
C29 C28 C38 121.7(5)
C36 C29 C28 117.5(5)
C36 C29 C30 119.1(5)
C28 C29 C30 123.3(5)
C31 C30 C29 120.8(5)
C30 C31 C32 122.4(6)
C37 C32 C33 119.1(5)
C37 C32 C31 117.9(5)
C33 C32 C31 123.0(5)
C34 C33 C32 116.9(6)
C34 C33 C44 120.2(6)
C32 C33 C44 122.9(5)
C33 C34 C35 120.5(6)
N4 C35 C34 124.1(6)
N3 C36 C29 122.7(5)
N3 C36 C37 118.0(5)
C29 C36 C37 119.3(5)
N4 C37 C32 122.0(5)
N4 C37 C36 117.7(5)
C32 C37 C36 120.2(5)
C43 C38 C39 119.5(6)
C43 C38 C28 118.5(5)
C39 C38 C28 122.0(6)
C38 C39 C40 119.2(7)
C41 C40 C39 120.1(7)
C40 C41 C42 121.4(7)
C41 C42 C43 119.3(7)
C38 C43 C42 120.5(6)
C49 C44 C45 119.8(6)
C49 C44 C33 119.5(6)
C45 C44 C33 120.7(6)
C46 C45 C44 120.2(7)
C47 C46 C45 120.0(8)
C46 C47 C48 120.7(8)
C47 C48 C49 121.8(7)
C44 C49 C48 117.5(7)
F4 C50 F5 102.5(6)
F4 C50 F6 101.3(6)
F5 C50 F6 96.6(6)
F4 C50 Ag2 119.0(5)
F5 C50 Ag2 115.6(4)
F6 C50 Ag2 118.3(5)
C4S O1S C1S 105.2(8)
C2S C1S O1S 108.5(8)
C1S C2S C3S 105.5(8)
C4S C3S C2S 106.8(8)
C3S C4S O1S 108.0(8)
C5S O2S C8S 107.7(7)
O2S C5S C6S 108.3(8)
C5S C6S C7S 106.4(8)
C8S C7S C6S 105.8(8)
O2S C8S C7S 108.3(8)
C12S O3S C9S 106.1(11)
C10S C9S O3S 106.7(11)
C11S C10S C9S 109.5(12)
C10S C11S C12S 104.1(10)
O3S C12S C11S 110.4(10)

loop_
_geom_bond_atom_site_label_1
_geom_bond_atom_site_label_2
_geom_bond_distance
Ag1 C25 2.092(6)
Ag1 N2 2.263(5)
Ag1 N1 2.389(5)
N1 C1 1.308(8)
N1 C11 1.352(7)
N2 C10 1.341(8)
N2 C12 1.358(7)
C1 C2 1.387(9)
C2 C3 1.394(8)
C3 C4 1.445(8)
C3 C13 1.459(8)
C4 C11 1.397(8)
C4 C5 1.433(8)
C5 C6 1.351(8)
C6 C7 1.436(8)
C7 C12 1.416(8)
C7 C8 1.431(8)
C8 C9 1.367(8)
C8 C19 1.485(8)
C9 C10 1.401(9)
C11 C12 1.451(8)
C13 C18 1.383(7)
C13 C14 1.394(7)
C14 C15 1.398(8)
C15 C16 1.360(8)
C16 C17 1.364(8)
C17 C18 1.388(8)
C19 C24 1.389(7)
C19 C20 1.395(7)
C20 C21 1.396(7)
C21 C22 1.368(8)
C22 C23 1.367(8)
C23 C24 1.392(8)
C25 F2 1.350(6)
C25 F3 1.357(6)
C25 F1 1.359(7)
Ag2 C50 2.090(6)
Ag2 N4 2.288(5)
Ag2 N3 2.353(5)
N3 C26 1.317(8)
N3 C36 1.364(7)
N4 C35 1.324(8)
N4 C37 1.377(7)
C26 C27 1.399(9)
C27 C28 1.387(9)
C28 C29 1.417(8)
C28 C38 1.493(8)
C29 C36 1.412(8)
C29 C30 1.426(8)
C30 C31 1.337(8)
C31 C32 1.435(8)
C32 C37 1.400(8)
C32 C33 1.427(8)
C33 C34 1.378(8)
C33 C44 1.493(9)
C34 C35 1.382(9)
C36 C37 1.440(8)
C38 C43 1.390(7)
C38 C39 1.392(7)
C39 C40 1.404(9)
C40 C41 1.362(9)
C41 C42 1.371(9)
C42 C43 1.392(8)
C44 C49 1.386(8)
C44 C45 1.407(8)
C45 C46 1.394(8)
C46 C47 1.352(9)
C47 C48 1.358(9)
C48 C49 1.422(9)
C50 F4 1.310(7)
C50 F5 1.325(7)
C50 F6 1.325(7)
O1S C4S 1.400(10)
O1S C1S 1.407(10)
C1S C2S 1.395(11)
C2S C3S 1.450(12)
C3S C4S 1.403(11)
O2S C5S 1.410(9)
O2S C8S 1.427(9)
C5S C6S 1.444(10)
C6S C7S 1.464(13)
C7S C8S 1.466(11)
O3S C12S 1.362(13)
O3S C9S 1.366(13)
C9S C10S 1.376(14)
C10S C11S 1.367(16)
C11S C12S 1.390(14)
